data_4512225
loop_
_publ_author_name
'Azp\'iroz, Ram\'on'
'Rubio-P\'erez, Laura'
'Di Giuseppe, Andrea'
'Passarelli, Vincenzo'
'Lahoz, Fernando J.'
'Castarlenas, Ricardo'
'P\'erez-Torrente, Jes\'us J.'
'Oro, Luis A.'

_publ_section_title
;
 Rhodium(I)-N-Heterocyclic Carbene Catalyst for Selective Coupling
 ofN-Vinylpyrazoles with Alkynes via C--H Activation
;
_journal_issue 12
_journal_name_full 'ACS Catalysis'
_journal_page_first 4244
_journal_paper_doi 10.1021/cs501366q
_journal_volume 4
_journal_year 2014
_chemical_formula_moiety 'C39 H51 Cl N5 Rh'
_chemical_formula_sum 'C39 H51 Cl N5 Rh'
_chemical_formula_weight 728.20
_chemical_name_systematic
;
 ?
;
_space_group_crystal_system monoclinic
_space_group_IT_number 14
_space_group_name_Hall '-P 2yn'
_space_group_name_H-M_alt 'P 1 21/n 1'
_symmetry_space_group_name_Hall '-P 2yn'
_symmetry_space_group_name_H-M 'P 1 21/n 1'
_atom_sites_solution_hydrogens mixed
_audit_creation_method SHELXL-2013
_cell_angle_alpha 90
_cell_angle_beta 112.1730(10)
_cell_angle_gamma 90
_cell_formula_units_Z 4
_cell_length_a 15.5790(11)
_cell_length_b 13.8030(10)
_cell_length_c 18.6728(13)
_cell_measurement_reflns_used 7921
_cell_measurement_temperature 110(2)
_cell_measurement_theta_max 56.466
_cell_measurement_theta_min 2.610
_cell_volume 3718.4(5)
_computing_cell_refinement 'SAINT+ v. 6.45 (Bruker AXS, 2003)'
_computing_data_collection 'SMART v. 5.611 (Bruker AXS, 2000)'
_computing_data_reduction 'SAINT+ v. 6.45 (Bruker AXS, 2003)'
_computing_molecular_graphics 'XP program, SHELXTL v6.12, Bruker2000'
_computing_publication_material 'XCIF program, SHELXTLv6.12, BrukerAXS'
_computing_structure_refinement 'SHELXL-2013 (Sheldrick, 2013)'
_computing_structure_solution 'SHELXS-97 (Sheldrick, 1990)'
_diffrn_ambient_temperature 110(2)
_diffrn_detector_area_resol_mean 8.26
_diffrn_measured_fraction_theta_full 0.999
_diffrn_measured_fraction_theta_max 0.999
_diffrn_measurement_device_type 'Bruker SMART APEX CCD system'
_diffrn_measurement_method '\w rotations with narrow frames'
_diffrn_radiation_monochromator graphite
_diffrn_radiation_source 'fine-focus sealed tube'
_diffrn_radiation_type MoK\a
_diffrn_radiation_wavelength 0.71073
_diffrn_reflns_av_R_equivalents 0.0584
_diffrn_reflns_av_unetI/netI 0.0468
_diffrn_reflns_Laue_measured_fraction_full 0.999
_diffrn_reflns_Laue_measured_fraction_max 0.999
_diffrn_reflns_limit_h_max 19
_diffrn_reflns_limit_h_min -19
_diffrn_reflns_limit_k_max 17
_diffrn_reflns_limit_k_min -17
_diffrn_reflns_limit_l_max 23
_diffrn_reflns_limit_l_min -23
_diffrn_reflns_number 38427
_diffrn_reflns_point_group_measured_fraction_full 0.999
_diffrn_reflns_point_group_measured_fraction_max 0.999
_diffrn_reflns_theta_full 25.000
_diffrn_reflns_theta_max 26.021
_diffrn_reflns_theta_min 1.888
_exptl_absorpt_coefficient_mu 0.564
_exptl_absorpt_correction_T_max 0.961
_exptl_absorpt_correction_T_min 0.812
_exptl_absorpt_correction_type multi-scan
_exptl_absorpt_process_details
;
 SADABS: Area-Detector Absorption Correction. (1996)  Bruker-AXS 
 within SAINT+ package, v. 6.45.   
;
_exptl_crystal_colour yellow
_exptl_crystal_density_diffrn 1.301
_exptl_crystal_description prism
_exptl_crystal_F_000 1528
_exptl_crystal_size_max 0.220
_exptl_crystal_size_mid 0.180
_exptl_crystal_size_min 0.070
_refine_diff_density_max 0.766
_refine_diff_density_min -0.535
_refine_diff_density_rms 0.077
_refine_ls_extinction_method none
_refine_ls_goodness_of_fit_ref 1.077
_refine_ls_hydrogen_treatment mixed
_refine_ls_matrix_type full
_refine_ls_number_parameters 509
_refine_ls_number_reflns 7310
_refine_ls_number_restraints 0
_refine_ls_restrained_S_all 1.077
_refine_ls_R_factor_all 0.0499
_refine_ls_R_factor_gt 0.0387
_refine_ls_shift/su_max 0.001
_refine_ls_shift/su_mean 0.000
_refine_ls_structure_factor_coef Fsqd
_refine_ls_weighting_details 'w=1/[\s^2^(Fo^2^)+(0.0097P)^2^+4.9553P] where P=(Fo^2^+2Fc^2^)/3'
_refine_ls_weighting_scheme calc
_refine_ls_wR_factor_gt 0.0700
_refine_ls_wR_factor_ref 0.0748
_reflns_Friedel_coverage 0.000
_reflns_number_gt 6170
_reflns_number_total 7310
_reflns_threshold_expression 'I > 2\s(I)'
_cod_data_source_file cs501366q_si_002.cif
_cod_data_source_block compound_19
_cod_depositor_comments 'Adding full bibliography for 4512224--4512225.cif.'
_cod_database_code 4512225
_shelx_space_group_comment
;
The symmetry employed for this shelxl refinement is uniquely defined
by the following loop, which should always be used as a source of
symmetry information in preference to the above space-group names.
They are only intended as comments.
;
_shelx_estimated_absorpt_t_min 0.886
_shelx_estimated_absorpt_t_max 0.962
_shelxl_version_number 2013-4

loop_
_space_group_symop_operation_xyz
'x, y, z'
'-x+1/2, y+1/2, -z+1/2'
'-x, -y, -z'
'x-1/2, -y-1/2, z-1/2'

loop_
_atom_site_label
_atom_site_type_symbol
_atom_site_fract_x
_atom_site_fract_y
_atom_site_fract_z
_atom_site_U_iso_or_equiv
_atom_site_adp_type
_atom_site_occupancy
_atom_site_site_symmetry_order
_atom_site_calc_flag
_atom_site_refinement_flags_posn
_atom_site_refinement_flags_adp
Rh1 Rh 0.39395(2) 0.85131(2) 0.13990(2) 0.01654(6) Uani 1 1 d . .
Cl1 Cl 0.34759(5) 0.75667(5) 0.22536(4) 0.02378(16) Uani 1 1 d . .
N61 N 0.49976(16) 0.74710(18) 0.16254(14) 0.0220(5) Uani 1 1 d . .
N2 N 0.22713(15) 0.99433(16) 0.08276(13) 0.0160(5) Uani 1 1 d . .
N5 N 0.32399(15) 1.02059(16) 0.19802(13) 0.0168(5) Uani 1 1 d . .
N52 N 0.41155(17) 0.77995(18) -0.00495(14) 0.0228(5) Uani 1 1 d . .
N51 N 0.50176(17) 0.76776(19) 0.00253(15) 0.0259(6) Uani 1 1 d . .
C62 C 0.4825(2) 0.6525(2) 0.14793(18) 0.0274(7) Uani 1 1 d . .
C63 C 0.5522(3) 0.5840(3) 0.1667(2) 0.0349(8) Uani 1 1 d . .
C64 C 0.6426(3) 0.6126(3) 0.2025(2) 0.0413(9) Uani 1 1 d . .
C65 C 0.6612(3) 0.7087(3) 0.2194(2) 0.0400(9) Uani 1 1 d . .
C66 C 0.5886(2) 0.7739(3) 0.1985(2) 0.0303(7) Uani 1 1 d . .
C1 C 0.30705(18) 0.95837(19) 0.13697(15) 0.0152(6) Uani 1 1 d . .
C11 C 0.17262(18) 0.95358(19) 0.00837(15) 0.0167(6) Uani 1 1 d . .
C12 C 0.17270(19) 1.0019(2) -0.05773(16) 0.0200(6) Uani 1 1 d . .
C13 C 0.1123(2) 0.9672(2) -0.12929(18) 0.0251(7) Uani 1 1 d . .
C14 C 0.0557(2) 0.8886(2) -0.13448(18) 0.0272(7) Uani 1 1 d . .
C15 C 0.0586(2) 0.8412(2) -0.06842(17) 0.0237(6) Uani 1 1 d . .
C16 C 0.11650(18) 0.8727(2) 0.00494(16) 0.0187(6) Uani 1 1 d . .
C17 C 0.1181(2) 0.8235(2) 0.07827(18) 0.0229(7) Uani 1 1 d . .
C19 C 0.0660(2) 0.8845(2) 0.1174(2) 0.0342(8) Uani 1 1 d . .
H19A H 0.0967 0.9475 0.1322 0.051 Uiso 1 1 calc R U
H19B H 0.0661 0.8508 0.1636 0.051 Uiso 1 1 calc R U
H19C H 0.0020 0.8943 0.0813 0.051 Uiso 1 1 calc R U
C18 C 0.0791(2) 0.7205(2) 0.0651(2) 0.0331(8) Uani 1 1 d . .
H18A H 0.0123 0.7229 0.0346 0.050 Uiso 1 1 calc R U
H18B H 0.0901 0.6898 0.1151 0.050 Uiso 1 1 calc R U
H18C H 0.1099 0.6830 0.0371 0.050 Uiso 1 1 calc R U
C20 C 0.2355(2) 1.0878(2) -0.05350(18) 0.0235(7) Uani 1 1 d . .
C21 C 0.1815(2) 1.1833(2) -0.0714(2) 0.0351(8) Uani 1 1 d . .
H21A H 0.1329 1.1801 -0.1233 0.053 Uiso 1 1 calc R U
H21B H 0.2238 1.2368 -0.0692 0.053 Uiso 1 1 calc R U
H21C H 0.1532 1.1942 -0.0333 0.053 Uiso 1 1 calc R U
C22 C 0.2884(2) 1.0759(2) -0.10710(19) 0.0347(8) Uani 1 1 d . .
H22A H 0.3195 1.0128 -0.0978 0.052 Uiso 1 1 calc R U
H22B H 0.3346 1.1275 -0.0969 0.052 Uiso 1 1 calc R U
H22C H 0.2449 1.0796 -0.1610 0.052 Uiso 1 1 calc R U
C3 C 0.1971(2) 1.0764(2) 0.10980(17) 0.0189(6) Uani 1 1 d . .
C4 C 0.2572(2) 1.0928(2) 0.18116(17) 0.0200(6) Uani 1 1 d . .
C31 C 0.40263(19) 1.0147(2) 0.27037(16) 0.0186(6) Uani 1 1 d . .
C36 C 0.3924(2) 0.96993(19) 0.33409(16) 0.0193(6) Uani 1 1 d . .
C35 C 0.4712(2) 0.9643(2) 0.40157(18) 0.0245(7) Uani 1 1 d . .
C34 C 0.5544(2) 1.0033(2) 0.40640(18) 0.0293(7) Uani 1 1 d . .
C33 C 0.5617(2) 1.0510(2) 0.34430(18) 0.0272(7) Uani 1 1 d . .
C32 C 0.4857(2) 1.0586(2) 0.27463(16) 0.0218(6) Uani 1 1 d . .
C40 C 0.4919(2) 1.1183(2) 0.20813(18) 0.0257(7) Uani 1 1 d . .
C41 C 0.4753(2) 1.2254(2) 0.22006(19) 0.0364(8) Uani 1 1 d . .
H41A H 0.4133 1.2333 0.2212 0.055 Uiso 1 1 calc R U
H41B H 0.4800 1.2636 0.1775 0.055 Uiso 1 1 calc R U
H41C H 0.5220 1.2477 0.2691 0.055 Uiso 1 1 calc R U
C42 C 0.5837(2) 1.1053(3) 0.1975(2) 0.0384(9) Uani 1 1 d . .
H42A H 0.6337 1.1353 0.2410 0.058 Uiso 1 1 calc R U
H42B H 0.5797 1.1362 0.1491 0.058 Uiso 1 1 calc R U
H42C H 0.5965 1.0360 0.1956 0.058 Uiso 1 1 calc R U
C37 C 0.2996(2) 0.9309(2) 0.33091(17) 0.0222(6) Uani 1 1 d . .
C39 C 0.2445(2) 1.0090(2) 0.35351(19) 0.0309(7) Uani 1 1 d . .
H39A H 0.2789 1.0293 0.4070 0.046 Uiso 1 1 calc R U
H39B H 0.1842 0.9827 0.3489 0.046 Uiso 1 1 calc R U
H39C H 0.2351 1.0649 0.3191 0.046 Uiso 1 1 calc R U
C38 C 0.3100(2) 0.8422(2) 0.38322(18) 0.0290(7) Uani 1 1 d . .
H38A H 0.3518 0.7952 0.3740 0.043 Uiso 1 1 calc R U
H38B H 0.2491 0.8123 0.3715 0.043 Uiso 1 1 calc R U
H38C H 0.3355 0.8626 0.4375 0.043 Uiso 1 1 calc R U
C58 C 0.3824(2) 0.8636(2) 0.02557(17) 0.0222(6) Uani 1 1 d . .
C53 C 0.3584(2) 0.7016(2) -0.03807(18) 0.0302(7) Uani 1 1 d . .
C54 C 0.4165(2) 0.6368(3) -0.0527(2) 0.0352(8) Uani 1 1 d . .
C55 C 0.5040(2) 0.6805(2) -0.02614(19) 0.0313(8) Uani 1 1 d . .
C56 C 0.5944(2) 0.6409(3) -0.0251(2) 0.0405(9) Uani 1 1 d . .
H56A H 0.6343 0.6945 -0.0277 0.061 Uiso 1 1 calc R U
H56B H 0.5825 0.5981 -0.0697 0.061 Uiso 1 1 calc R U
H56C H 0.6252 0.6042 0.0227 0.061 Uiso 1 1 calc R U
C57 C 0.2584(2) 0.6960(3) -0.0497(2) 0.0444(10) Uani 1 1 d . .
H57A H 0.2519 0.7035 0.0002 0.067 Uiso 1 1 calc R U
H57B H 0.2334 0.6329 -0.0721 0.067 Uiso 1 1 calc R U
H57C H 0.2242 0.7477 -0.0848 0.067 Uiso 1 1 calc R U
C59 C 0.4469(2) 0.9320(2) 0.07015(18) 0.0232(6) Uani 1 1 d . .
H62 H 0.418(2) 0.636(2) 0.1249(17) 0.022(8) Uiso 1 1 d . .
H63 H 0.533(2) 0.520(2) 0.1539(17) 0.024(8) Uiso 1 1 d . .
H64 H 0.689(2) 0.568(3) 0.214(2) 0.045(11) Uiso 1 1 d . .
H65 H 0.720(3) 0.736(3) 0.243(2) 0.050(11) Uiso 1 1 d . .
H66 H 0.597(2) 0.838(2) 0.2105(18) 0.032(9) Uiso 1 1 d . .
H13 H 0.109(2) 0.999(2) -0.1740(18) 0.028(9) Uiso 1 1 d . .
H14 H 0.017(2) 0.868(2) -0.1830(18) 0.024(8) Uiso 1 1 d . .
H15 H 0.022(2) 0.786(2) -0.0710(17) 0.022(8) Uiso 1 1 d . .
H17 H 0.1773(19) 0.8196(19) 0.1100(16) 0.012(7) Uiso 1 1 d . .
H20 H 0.280(2) 1.090(2) -0.0038(17) 0.020(8) Uiso 1 1 d . .
H3 H 0.139(2) 1.109(2) 0.0789(16) 0.019(8) Uiso 1 1 d . .
H4 H 0.2588(19) 1.138(2) 0.2167(17) 0.021(8) Uiso 1 1 d . .
H35 H 0.4662(19) 0.933(2) 0.4415(17) 0.020(8) Uiso 1 1 d . .
H34 H 0.604(2) 0.998(2) 0.4516(18) 0.026(8) Uiso 1 1 d . .
H33 H 0.616(2) 1.080(2) 0.3474(17) 0.026(8) Uiso 1 1 d . .
H40 H 0.446(2) 1.096(2) 0.1619(18) 0.025(8) Uiso 1 1 d . .
H37 H 0.2640(19) 0.910(2) 0.2764(17) 0.021(8) Uiso 1 1 d . .
H54 H 0.400(2) 0.576(2) -0.073(2) 0.042(10) Uiso 1 1 d . .
H59A H 0.511(2) 0.922(2) 0.0802(16) 0.017(7) Uiso 1 1 d . .
H58 H 0.321(2) 0.8796(19) -0.0083(16) 0.016(7) Uiso 1 1 d . .
H59B H 0.429(2) 0.997(2) 0.0654(17) 0.027(9) Uiso 1 1 d . .

loop_
_atom_site_aniso_label
_atom_site_aniso_U_11
_atom_site_aniso_U_22
_atom_site_aniso_U_33
_atom_site_aniso_U_23
_atom_site_aniso_U_13
_atom_site_aniso_U_12
Rh1 0.01593(11) 0.01669(11) 0.01725(11) -0.00002(9) 0.00653(9) 0.00189(9)
Cl1 0.0279(4) 0.0198(4) 0.0280(4) 0.0036(3) 0.0155(3) 0.0025(3)
N61 0.0235(13) 0.0259(14) 0.0194(13) 0.0033(10) 0.0114(11) 0.0047(11)
N2 0.0149(11) 0.0161(12) 0.0156(12) -0.0008(9) 0.0040(10) -0.0004(9)
N5 0.0144(11) 0.0175(12) 0.0168(12) -0.0016(9) 0.0039(10) 0.0006(9)
N52 0.0260(14) 0.0256(14) 0.0200(13) -0.0020(11) 0.0124(11) 0.0036(11)
N51 0.0234(13) 0.0318(15) 0.0259(14) 0.0009(11) 0.0131(11) 0.0043(11)
C62 0.0336(18) 0.0248(17) 0.0270(17) -0.0001(14) 0.0151(15) 0.0053(14)
C63 0.049(2) 0.0278(19) 0.034(2) 0.0024(15) 0.0232(18) 0.0125(16)
C64 0.039(2) 0.048(2) 0.046(2) 0.0185(18) 0.0265(19) 0.0246(18)
C65 0.0267(19) 0.048(2) 0.047(2) 0.0164(19) 0.0160(18) 0.0103(17)
C66 0.0255(17) 0.0302(19) 0.037(2) 0.0105(15) 0.0143(15) 0.0040(14)
C1 0.0171(13) 0.0162(14) 0.0145(13) -0.0004(11) 0.0084(11) -0.0030(11)
C11 0.0143(13) 0.0175(14) 0.0165(14) -0.0022(11) 0.0039(11) 0.0024(11)
C12 0.0170(14) 0.0213(15) 0.0212(15) 0.0002(12) 0.0066(12) 0.0043(12)
C13 0.0247(16) 0.0328(18) 0.0178(16) 0.0012(13) 0.0079(13) 0.0020(13)
C14 0.0239(16) 0.0335(18) 0.0184(16) -0.0082(13) 0.0017(13) 0.0016(13)
C15 0.0188(15) 0.0235(16) 0.0267(16) -0.0035(13) 0.0061(13) 0.0002(13)
C16 0.0144(14) 0.0183(15) 0.0221(15) -0.0013(11) 0.0055(12) 0.0017(11)
C17 0.0160(15) 0.0236(16) 0.0259(17) 0.0022(12) 0.0043(13) -0.0014(12)
C19 0.043(2) 0.0323(19) 0.037(2) -0.0021(15) 0.0259(17) -0.0075(15)
C18 0.0357(19) 0.0241(17) 0.040(2) 0.0033(15) 0.0147(16) -0.0034(14)
C20 0.0208(15) 0.0276(17) 0.0205(16) 0.0050(13) 0.0061(13) -0.0011(13)
C21 0.0301(18) 0.0277(18) 0.045(2) 0.0084(15) 0.0118(16) -0.0024(14)
C22 0.0313(18) 0.042(2) 0.036(2) 0.0071(16) 0.0182(16) -0.0029(15)
C3 0.0191(15) 0.0171(15) 0.0206(15) 0.0007(12) 0.0078(12) 0.0036(11)
C4 0.0224(15) 0.0176(15) 0.0204(15) -0.0037(12) 0.0085(13) -0.0004(12)
C31 0.0185(14) 0.0169(14) 0.0168(14) -0.0024(11) 0.0026(12) 0.0023(11)
C36 0.0246(15) 0.0145(14) 0.0183(14) -0.0034(11) 0.0073(12) 0.0017(11)
C35 0.0305(17) 0.0226(16) 0.0187(15) 0.0013(13) 0.0074(14) 0.0032(13)
C34 0.0236(17) 0.0366(19) 0.0193(16) -0.0038(14) -0.0015(14) 0.0052(14)
C33 0.0169(15) 0.0356(19) 0.0258(17) -0.0061(14) 0.0045(13) -0.0042(14)
C32 0.0224(15) 0.0236(16) 0.0195(15) -0.0055(12) 0.0080(12) -0.0011(12)
C40 0.0249(16) 0.0307(18) 0.0211(16) -0.0037(13) 0.0082(14) -0.0066(13)
C41 0.046(2) 0.0330(19) 0.0281(18) 0.0005(15) 0.0121(16) -0.0069(16)
C42 0.0316(19) 0.052(2) 0.040(2) -0.0017(17) 0.0230(17) -0.0085(16)
C37 0.0267(16) 0.0210(16) 0.0184(15) 0.0001(12) 0.0081(13) -0.0031(12)
C39 0.0339(18) 0.0280(18) 0.0374(19) 0.0037(14) 0.0208(16) 0.0035(14)
C38 0.0389(18) 0.0215(16) 0.0283(17) 0.0016(14) 0.0146(15) -0.0023(14)
C58 0.0209(15) 0.0279(17) 0.0191(15) 0.0022(13) 0.0088(13) 0.0048(13)
C53 0.0325(18) 0.0333(18) 0.0265(17) -0.0088(14) 0.0130(15) -0.0024(14)
C54 0.041(2) 0.0319(19) 0.039(2) -0.0109(16) 0.0214(17) -0.0024(16)
C55 0.0337(18) 0.0354(19) 0.0294(18) -0.0020(14) 0.0174(15) 0.0066(15)
C56 0.039(2) 0.042(2) 0.047(2) -0.0053(18) 0.0230(18) 0.0116(17)
C57 0.032(2) 0.048(2) 0.058(3) -0.0230(19) 0.0216(19) -0.0109(17)
C59 0.0235(16) 0.0229(17) 0.0266(17) 0.0014(13) 0.0133(13) 0.0042(13)

loop_
_atom_type_symbol
_atom_type_description
_atom_type_scat_dispersion_real
_atom_type_scat_dispersion_imag
_atom_type_scat_source
C C 0.0033 0.0016 'International Tables Vol C Tables 4.2.6.8 and 6.1.1.4'
H H 0.0000 0.0000 'International Tables Vol C Tables 4.2.6.8 and 6.1.1.4'
N N 0.0061 0.0033 'International Tables Vol C Tables 4.2.6.8 and 6.1.1.4'
Cl Cl 0.1484 0.1585 'International Tables Vol C Tables 4.2.6.8 and 6.1.1.4'
Rh Rh -1.1178 0.9187 'International Tables Vol C Tables 4.2.6.8 and 6.1.1.4'

loop_
_geom_angle_atom_site_label_1
_geom_angle_atom_site_label_2
_geom_angle_atom_site_label_3
_geom_angle
C1 Rh1 C58 96.70(11)
C1 Rh1 C59 90.66(11)
C58 Rh1 C59 39.14(11)
C1 Rh1 N61 169.96(10)
C58 Rh1 N61 91.13(10)
C59 Rh1 N61 91.47(11)
C1 Rh1 Cl1 92.91(8)
C58 Rh1 Cl1 143.45(9)
C59 Rh1 Cl1 175.05(9)
N61 Rh1 Cl1 84.43(7)
C62 N61 C66 117.4(3)
C62 N61 Rh1 122.9(2)
C66 N61 Rh1 119.6(2)
C1 N2 C3 111.3(2)
C1 N2 C11 127.8(2)
C3 N2 C11 120.7(2)
C1 N5 C4 111.6(2)
C1 N5 C31 124.9(2)
C4 N5 C31 123.5(2)
C53 N52 N51 112.0(2)
C53 N52 C58 126.1(3)
N51 N52 C58 121.7(2)
C55 N51 N52 104.6(2)
N61 C62 C63 122.5(3)
N61 C62 H62 114.7(17)
C63 C62 H62 122.8(18)
C64 C63 C62 119.4(3)
C64 C63 H63 124.3(19)
C62 C63 H63 116.2(19)
C65 C64 C63 118.7(3)
C65 C64 H64 121(2)
C63 C64 H64 120(2)
C64 C65 C66 119.1(4)
C64 C65 H65 126(2)
C66 C65 H65 115(2)
N61 C66 C65 122.8(3)
N61 C66 H66 115(2)
C65 C66 H66 122(2)
N2 C1 N5 102.9(2)
N2 C1 Rh1 135.2(2)
N5 C1 Rh1 121.78(19)
C12 C11 C16 123.0(3)
C12 C11 N2 117.8(2)
C16 C11 N2 119.0(2)
C13 C12 C11 117.1(3)
C13 C12 C20 120.3(3)
C11 C12 C20 122.6(3)
C14 C13 C12 121.3(3)
C14 C13 H13 119.5(19)
C12 C13 H13 119.2(19)
C13 C14 C15 120.4(3)
C13 C14 H14 118.5(19)
C15 C14 H14 121.2(19)
C14 C15 C16 121.3(3)
C14 C15 H15 121.5(18)
C16 C15 H15 117.2(18)
C15 C16 C11 116.9(3)
C15 C16 C17 122.0(3)
C11 C16 C17 121.1(2)
C16 C17 C18 113.6(3)
C16 C17 C19 110.6(2)
C18 C17 C19 109.8(3)
C16 C17 H17 106.6(17)
C18 C17 H17 107.5(17)
C19 C17 H17 108.5(17)
C17 C19 H19A 109.5
C17 C19 H19B 109.5
H19A C19 H19B 109.5
C17 C19 H19C 109.5
H19A C19 H19C 109.5
H19B C19 H19C 109.5
C17 C18 H18A 109.5
C17 C18 H18B 109.5
H18A C18 H18B 109.5
C17 C18 H18C 109.5
H18A C18 H18C 109.5
H18B C18 H18C 109.5
C12 C20 C22 112.2(3)
C12 C20 C21 111.7(2)
C22 C20 C21 109.7(3)
C12 C20 H20 107.3(18)
C22 C20 H20 106.0(18)
C21 C20 H20 109.8(18)
C20 C21 H21A 109.5
C20 C21 H21B 109.5
H21A C21 H21B 109.5
C20 C21 H21C 109.5
H21A C21 H21C 109.5
H21B C21 H21C 109.5
C20 C22 H22A 109.5
C20 C22 H22B 109.5
H22A C22 H22B 109.5
C20 C22 H22C 109.5
H22A C22 H22C 109.5
H22B C22 H22C 109.5
C4 C3 N2 107.3(2)
C4 C3 H3 131.1(17)
N2 C3 H3 121.5(17)
C3 C4 N5 106.8(3)
C3 C4 H4 131.9(19)
N5 C4 H4 121.3(19)
C36 C31 C32 122.7(3)
C36 C31 N5 119.4(2)
C32 C31 N5 117.9(2)
C35 C36 C31 116.7(3)
C35 C36 C37 121.1(3)
C31 C36 C37 122.2(3)
C34 C35 C36 121.7(3)
C34 C35 H35 120.9(19)
C36 C35 H35 117.4(19)
C35 C34 C33 120.6(3)
C35 C34 H34 118.7(19)
C33 C34 H34 120.7(19)
C34 C33 C32 120.8(3)
C34 C33 H33 121.5(19)
C32 C33 H33 117.7(19)
C33 C32 C31 117.4(3)
C33 C32 C40 120.5(3)
C31 C32 C40 121.9(3)
C32 C40 C42 113.2(3)
C32 C40 C41 109.7(3)
C42 C40 C41 110.5(3)
C32 C40 H40 108.1(18)
C42 C40 H40 105.9(18)
C41 C40 H40 109.3(18)
C40 C41 H41A 109.5
C40 C41 H41B 109.5
H41A C41 H41B 109.5
C40 C41 H41C 109.5
H41A C41 H41C 109.5
H41B C41 H41C 109.5
C40 C42 H42A 109.5
C40 C42 H42B 109.5
H42A C42 H42B 109.5
C40 C42 H42C 109.5
H42A C42 H42C 109.5
H42B C42 H42C 109.5
C36 C37 C39 111.2(2)
C36 C37 C38 112.8(2)
C39 C37 C38 108.7(2)
C36 C37 H37 107.2(16)
C39 C37 H37 109.5(16)
C38 C37 H37 107.3(16)
C37 C39 H39A 109.5
C37 C39 H39B 109.5
H39A C39 H39B 109.5
C37 C39 H39C 109.5
H39A C39 H39C 109.5
H39B C39 H39C 109.5
C37 C38 H38A 109.5
C37 C38 H38B 109.5
H38A C38 H38B 109.5
C37 C38 H38C 109.5
H38A C38 H38C 109.5
H38B C38 H38C 109.5
C59 C58 N52 120.9(3)
C59 C58 Rh1 71.37(17)
N52 C58 Rh1 115.1(2)
C59 C58 H58 123.6(17)
N52 C58 H58 108.3(17)
Rh1 C58 H58 112.0(17)
N52 C53 C54 105.9(3)
N52 C53 C57 122.0(3)
C54 C53 C57 132.0(3)
C53 C54 C55 106.1(3)
C53 C54 H54 126(2)
C55 C54 H54 128(2)
N51 C55 C54 111.4(3)
N51 C55 C56 119.5(3)
C54 C55 C56 129.1(3)
C55 C56 H56A 109.5
C55 C56 H56B 109.5
H56A C56 H56B 109.5
C55 C56 H56C 109.5
H56A C56 H56C 109.5
H56B C56 H56C 109.5
C53 C57 H57A 109.5
C53 C57 H57B 109.5
H57A C57 H57B 109.5
C53 C57 H57C 109.5
H57A C57 H57C 109.5
H57B C57 H57C 109.5
C58 C59 Rh1 69.48(17)
C58 C59 H59A 118.6(17)
Rh1 C59 H59A 115.0(17)
C58 C59 H59B 118.0(19)
Rh1 C59 H59B 113.3(18)
H59A C59 H59B 115(2)

loop_
_geom_bond_atom_site_label_1
_geom_bond_atom_site_label_2
_geom_bond_distance
Rh1 C1 1.991(3)
Rh1 C58 2.080(3)
Rh1 C59 2.105(3)
Rh1 N61 2.107(2)
Rh1 Cl1 2.3757(7)
N61 C62 1.340(4)
N61 C66 1.342(4)
N2 C1 1.367(3)
N2 C3 1.391(3)
N2 C11 1.441(3)
N5 C1 1.371(3)
N5 C4 1.389(3)
N5 C31 1.443(3)
N52 C53 1.361(4)
N52 N51 1.369(3)
N52 C58 1.435(4)
N51 C55 1.324(4)
C62 C63 1.382(4)
C62 H62 0.97(3)
C63 C64 1.370(5)
C63 H63 0.94(3)
C64 C65 1.369(5)
C64 H64 0.91(3)
C65 C66 1.382(4)
C65 H65 0.93(4)
C66 H66 0.91(3)
C11 C12 1.403(4)
C11 C16 1.404(4)
C12 C13 1.397(4)
C12 C20 1.521(4)
C13 C14 1.377(4)
C13 H13 0.93(3)
C14 C15 1.382(4)
C14 H14 0.92(3)
C15 C16 1.395(4)
C15 H15 0.94(3)
C16 C17 1.521(4)
C17 C18 1.528(4)
C17 C19 1.532(4)
C17 H17 0.89(3)
C19 H19A 0.9800
C19 H19B 0.9800
C19 H19C 0.9800
C18 H18A 0.9800
C18 H18B 0.9800
C18 H18C 0.9800
C20 C22 1.526(4)
C20 C21 1.531(4)
C20 H20 0.93(3)
C21 H21A 0.9800
C21 H21B 0.9800
C21 H21C 0.9800
C22 H22A 0.9800
C22 H22B 0.9800
C22 H22C 0.9800
C3 C4 1.327(4)
C3 H3 0.98(3)
C4 H4 0.90(3)
C31 C36 1.402(4)
C31 C32 1.403(4)
C36 C35 1.391(4)
C36 C37 1.522(4)
C35 C34 1.374(4)
C35 H35 0.89(3)
C34 C33 1.375(4)
C34 H34 0.91(3)
C33 C32 1.394(4)
C33 H33 0.92(3)
C32 C40 1.524(4)
C40 C42 1.526(4)
C40 C41 1.532(4)
C40 H40 0.94(3)
C41 H41A 0.9800
C41 H41B 0.9800
C41 H41C 0.9800
C42 H42A 0.9800
C42 H42B 0.9800
C42 H42C 0.9800
C37 C39 1.534(4)
C37 C38 1.536(4)
C37 H37 1.00(3)
C39 H39A 0.9800
C39 H39B 0.9800
C39 H39C 0.9800
C38 H38A 0.9800
C38 H38B 0.9800
C38 H38C 0.9800
C58 C59 1.402(4)
C58 H58 0.95(3)
C53 C54 1.371(4)
C53 C57 1.491(4)
C54 C55 1.399(5)
C54 H54 0.92(3)
C55 C56 1.504(4)
C56 H56A 0.9800
C56 H56B 0.9800
C56 H56C 0.9800
C57 H57A 0.9800
C57 H57B 0.9800
C57 H57C 0.9800
C59 H59A 0.95(3)
C59 H59B 0.94(3)
